data_7247955
loop_
_publ_author_name
'Fu, Jinqiu'
'Cai, Mengyang'
'Shi, Yuzhong'
'Hou, Yihang'
'Guo, Rongxi'
'Wang, Chiyi'
'Zhao, Jingjing'
'Zhuang, Wei'
'Ying, Hanjie'
'Yang, Pengpeng'
'Zhang, Keke'

_publ_section_title
;
 Discovery and exploration of new solid forms of dipeptide:
 l-alanyl-l-glutamine
;
_journal_issue 7
_journal_name_full CrystEngComm
_journal_page_first 943
_journal_page_last 950
_journal_paper_doi 10.1039/D3CE00957B
_journal_volume 26
_journal_year 2024
_chemical_absolute_configuration rm
_chemical_formula_moiety 'C8 H15 N3 O4'
_chemical_formula_sum 'C8 H15 N3 O4'
_chemical_formula_weight 217.23
_space_group_crystal_system triclinic
_space_group_IT_number 1
_space_group_name_Hall 'P 1'
_space_group_name_H-M_alt 'P 1'
_atom_sites_solution_hydrogens mixed
_atom_sites_solution_primary dual
_audit_creation_date 2023-04-07
_audit_creation_method
;
Olex2 1.5
(compiled 2022.04.07 svn.rca3783a0 for OlexSys, GUI svn.r6498)
;
_audit_update_record
;
2023-11-10 deposited with the CCDC.	2024-01-03 downloaded from the CCDC.
;
_cell_angle_alpha 96.682(4)
_cell_angle_beta 95.901(4)
_cell_angle_gamma 106.738(3)
_cell_formula_units_Z 2
_cell_length_a 5.02400(10)
_cell_length_b 8.6623(3)
_cell_length_c 14.2346(9)
_cell_measurement_reflns_used 4830
_cell_measurement_temperature 294.15
_cell_measurement_theta_max 31.4340
_cell_measurement_theta_min 2.4730
_cell_volume 583.12(5)
_computing_cell_refinement 'CrysAlisPro 1.171.42.49 (Rigaku OD, 2022)'
_computing_data_collection 'CrysAlisPro 1.171.42.49 (Rigaku OD, 2022)'
_computing_data_reduction 'CrysAlisPro 1.171.42.49 (Rigaku OD, 2022)'
_computing_molecular_graphics 'Olex2 1.5 (Dolomanov et al., 2009)'
_computing_publication_material 'Olex2 1.5 (Dolomanov et al., 2009)'
_computing_structure_refinement 'SHELXL 2018/3 (Sheldrick, 2015)'
_computing_structure_solution 'SHELXT 2018/2 (Sheldrick, 2018)'
_diffrn_ambient_temperature 294.15
_diffrn_detector 'CCD plate'
_diffrn_measured_fraction_theta_full 0.995
_diffrn_measured_fraction_theta_max 0.994
_diffrn_measurement_details
;
List of Runs (angles in degrees, time in seconds):

  # Type    Start    End  Width  t~exp~   \w     \q     \k     \f   Frames
#--------------------------------------------------------------------------
  1  \w   -110.00  70.00   0.50    2.00    --  -20.00   0.00  90.00  360
  2  \w   -110.00  55.00   0.50    2.00    --  -20.00   0.00 180.00  330
  3  \w   -110.00   7.00   0.50    2.00    --  -20.00 -70.00 180.00  234
  4  \w   -110.00   7.00   0.50    2.00    --  -20.00 -70.00   0.00  234
  5  \w   -110.00  -2.00   0.50    2.00    --  -20.00 -70.00  90.00  216
;
_diffrn_measurement_device 'abstract diffractometer'
_diffrn_measurement_device_type 'Rigaku mm007 Saturn 944+'
_diffrn_measurement_method '\w scans'
_diffrn_orient_matrix_type 'CrysAlisPro convention (1999,Acta A55,543-557)'
_diffrn_orient_matrix_UB_11 -0.0407743000
_diffrn_orient_matrix_UB_12 -0.0347775000
_diffrn_orient_matrix_UB_13 -0.0488742000
_diffrn_orient_matrix_UB_21 -0.0389247000
_diffrn_orient_matrix_UB_22 -0.0791176000
_diffrn_orient_matrix_UB_23 0.0131434000
_diffrn_orient_matrix_UB_31 -0.1378895000
_diffrn_orient_matrix_UB_32 0.0042369000
_diffrn_orient_matrix_UB_33 0.0028931000
_diffrn_radiation_monochromator graphite
_diffrn_radiation_probe x-ray
_diffrn_radiation_type 'Mo K\a'
_diffrn_radiation_wavelength 0.71073
_diffrn_reflns_av_R_equivalents 0.0314
_diffrn_reflns_av_unetI/netI 0.0384
_diffrn_reflns_Laue_measured_fraction_full 0.995
_diffrn_reflns_Laue_measured_fraction_max 0.994
_diffrn_reflns_limit_h_max 6
_diffrn_reflns_limit_h_min -5
_diffrn_reflns_limit_k_max 10
_diffrn_reflns_limit_k_min -10
_diffrn_reflns_limit_l_max 17
_diffrn_reflns_limit_l_min -17
_diffrn_reflns_number 9754
_diffrn_reflns_point_group_measured_fraction_full 0.914
_diffrn_reflns_point_group_measured_fraction_max 0.903
_diffrn_reflns_theta_full 25.242
_diffrn_reflns_theta_max 26.369
_diffrn_reflns_theta_min 2.485
_diffrn_source 'fine-focus sealed X-ray tube'
_diffrn_source_type 'Enhance (Mo) X-ray Source'
_exptl_absorpt_coefficient_mu 0.100
_exptl_absorpt_correction_T_max 1.00000
_exptl_absorpt_correction_T_min 0.88362
_exptl_absorpt_correction_type multi-scan
_exptl_absorpt_process_details 'CrysAlisPro 1.171.42.49 (Rigaku Oxford Diffraction, 2022)'
_exptl_crystal_colour colourless
_exptl_crystal_density_diffrn 1.237
_exptl_crystal_description block
_exptl_crystal_F_000 232
_exptl_crystal_size_max 0.29
_exptl_crystal_size_mid 0.25
_exptl_crystal_size_min 0.2
_refine_diff_density_max 0.760
_refine_diff_density_min -0.254
_refine_diff_density_rms 0.112
_refine_ls_abs_structure_details
;
 Flack x determined using 1382 quotients [(I+)-(I-)]/[(I+)+(I-)]
 (Parsons, Flack and Wagner, Acta Cryst. B69 (2013) 249-259).
;
_refine_ls_abs_structure_Flack -0.3(8)
_refine_ls_extinction_method none
_refine_ls_goodness_of_fit_ref 1.084
_refine_ls_hydrogen_treatment mixed
_refine_ls_matrix_type full
_refine_ls_number_parameters 279
_refine_ls_number_reflns 4307
_refine_ls_number_restraints 4
_refine_ls_restrained_S_all 1.083
_refine_ls_R_factor_all 0.0826
_refine_ls_R_factor_gt 0.0771
_refine_ls_shift/su_max 0.001
_refine_ls_shift/su_mean 0.000
_refine_ls_structure_factor_coef Fsqd
_refine_ls_weighting_details 'w=1/[\s^2^(Fo^2^)+(0.1551P)^2^+0.0507P] where P=(Fo^2^+2Fc^2^)/3'
_refine_ls_weighting_scheme calc
_refine_ls_wR_factor_gt 0.2056
_refine_ls_wR_factor_ref 0.2189
_reflns_Friedel_coverage 0.818
_reflns_Friedel_fraction_full 0.833
_reflns_Friedel_fraction_max 0.813
_reflns_number_gt 3808
_reflns_number_total 4307
_reflns_threshold_expression 'I > 2\s(I)'
_cod_data_source_file d3ce00957b2.cif
_cod_data_source_block r20230406b_autored
_cod_depositor_comments
;
Adding full bibliography for 7247952--7247957.cif.

2024-09-02
Z value and formula fixed to values more according to usual
chemical conventions.                 miguel
;
_cod_original_formula_sum 'C16 H30 N6 O8'
_cod_original_formula_weight 434.46
_cod_original_formula_moiety '2(C8 H15 N3 O4)'
_cod_original_formula_units_Z 1
_cod_original_cell_volume 583.12(4)
_cod_database_code 7247955
_shelx_shelxl_version_number 2018/3
_chemical_oxdiff_formula 'C11 H10 N O'
_shelx_space_group_comment
;
The symmetry employed for this shelxl refinement is uniquely defined
by the following loop, which should always be used as a source of
symmetry information in preference to the above space-group names.
They are only intended as comments.
;
_shelx_estimated_absorpt_t_max 0.980
_shelx_estimated_absorpt_t_min 0.972
_olex2_refinement_description
;
1. Fixed Uiso
 At 1.2 times of:
  All C(H) groups, All C(H,H) groups, All N(H) groups, All N(H,H) groups, All
  N(H,H,H) groups
 At 1.5 times of:
  All C(H,H,H) groups
2. Restrained distances
 N2-H2
 0.9 with sigma of 0.01
3.a Ternary CH refined with riding coordinates:
 C4(H4), C7(H7), C12(H12), C15(H15)
3.b Secondary CH2 refined with riding coordinates:
 C2(H2A,H2B), C3(H3D,H3E), C10(H10A,H10B), C11(H11A,H11B)
3.c Aromatic/amide H refined with riding coordinates:
 N5(H5)
3.d X=CH2 refined with riding coordinates:
 N1(H1A,H1B), N4(H4A,H4B)
3.e Idealised Me refined as rotating group:
 N3(H3A,H3B,H3C), C8(H8A,H8B,H8C), N6(H6A,H6B,H6C), C16(H16A,H16B,H16C)
;
_smtbx_masks_void_probe_radius 1.2
_smtbx_masks_void_truncation_radius 1.2
_olex2_submission_special_instructions 'No special instructions were received'
_oxdiff_exptl_absorpt_empirical_details
;
Empirical correction (ABSPACK) includes:
- Absorption correction using spherical harmonics
- Frame scaling
- Detector area scaling
;
_oxdiff_exptl_absorpt_empirical_full_max 1.430
_oxdiff_exptl_absorpt_empirical_full_min 0.518

loop_
_space_group_symop_operation_xyz
'x, y, z'

loop_
_atom_site_label
_atom_site_type_symbol
_atom_site_fract_x
_atom_site_fract_y
_atom_site_fract_z
_atom_site_U_iso_or_equiv
_atom_site_adp_type
_atom_site_occupancy
_atom_site_site_symmetry_order
_atom_site_calc_flag
_atom_site_refinement_flags_posn
_atom_site_refinement_flags_adp
_atom_site_refinement_flags_occupancy
_atom_site_disorder_assembly
_atom_site_disorder_group
O1 O 0.4728(10) 0.2750(8) 0.3969(3) 0.0644(14) Uani 1 1 d . . . . .
O2 O 0.1417(9) 0.0509(4) 0.7242(3) 0.0448(10) Uani 1 1 d . . . . .
O3 O 0.5542(8) 0.2359(5) 0.7776(4) 0.0501(11) Uani 1 1 d . . . . .
O4 O 0.0972(8) 0.6365(4) 0.7207(3) 0.0365(8) Uani 1 1 d . . . . .
N1 N 0.0377(11) 0.2893(9) 0.3984(4) 0.0585(16) Uani 1 1 d . . . . .
H1A H 0.009813 0.284716 0.337362 0.070 Uiso 1 1 calc R U . . .
H1B H -0.093057 0.296584 0.431616 0.070 Uiso 1 1 calc R U . . .
N2 N 0.3903(9) 0.4859(5) 0.7433(3) 0.0324(9) Uani 1 1 d D . . . .
H2 H 0.559(7) 0.482(8) 0.770(4) 0.043(17) Uiso 1 1 d D . . . .
N3 N 0.5747(9) 0.8959(5) 0.7118(3) 0.0356(10) Uani 1 1 d . . . . .
H3A H 0.565591 0.845869 0.652749 0.043 Uiso 1 1 calc R U . . .
H3B H 0.730284 0.980499 0.725853 0.043 Uiso 1 1 calc R U . . .
H3C H 0.425412 0.930797 0.715594 0.043 Uiso 1 1 calc R U . . .
C1 C 0.2780(12) 0.2853(8) 0.4405(4) 0.0438(13) Uani 1 1 d . . . . .
C2 C 0.3240(12) 0.2913(9) 0.5479(4) 0.0493(15) Uani 1 1 d . . . . .
H2A H 0.378446 0.196118 0.560440 0.059 Uiso 1 1 calc R U . . .
H2B H 0.483088 0.386209 0.573806 0.059 Uiso 1 1 calc R U . . .
C3 C 0.0871(10) 0.2978(6) 0.6041(4) 0.0312(10) Uani 1 1 d . . . . .
H3D H -0.063371 0.195615 0.586822 0.037 Uiso 1 1 calc R U . . .
H3E H 0.013957 0.384381 0.586888 0.037 Uiso 1 1 calc R U . . .
C4 C 0.1797(10) 0.3273(5) 0.7117(4) 0.0295(10) Uani 1 1 d . . . . .
H4 H 0.015313 0.323971 0.743898 0.035 Uiso 1 1 calc R U . . .
C5 C 0.3029(11) 0.1942(6) 0.7419(4) 0.0329(11) Uani 1 1 d . . . . .
C6 C 0.3289(9) 0.6260(5) 0.7448(3) 0.0247(9) Uani 1 1 d . . . . .
C7 C 0.5794(10) 0.7788(5) 0.7811(4) 0.0310(10) Uani 1 1 d . . . . .
H7 H 0.755035 0.750520 0.783351 0.037 Uiso 1 1 calc R U . . .
C8 C 0.5555(17) 0.8585(8) 0.8782(4) 0.0557(18) Uani 1 1 d . . . . .
H8A H 0.699631 0.961706 0.894809 0.084 Uiso 1 1 calc R U . . .
H8B H 0.577083 0.789488 0.924672 0.084 Uiso 1 1 calc R U . . .
H8C H 0.374591 0.875367 0.877142 0.084 Uiso 1 1 calc R U . . .
O5 O 0.5422(10) 0.7449(8) 0.5171(3) 0.0704(16) Uani 1 1 d . . . . .
O6 O 0.7222(9) 0.9562(4) 0.1935(3) 0.0462(10) Uani 1 1 d . . . . .
O7 O 0.9156(9) 0.7678(5) 0.1398(4) 0.0508(11) Uani 1 1 d . . . . .
O8 O 0.0981(7) 0.3701(4) 0.2006(3) 0.0371(9) Uani 1 1 d . . . . .
N4 N 0.9736(13) 0.7240(12) 0.5301(4) 0.081(2) Uani 1 1 d . . . . .
H4A H 0.985077 0.727964 0.591088 0.098 Uiso 1 1 calc R U . . .
H4B H 1.112499 0.714740 0.501672 0.098 Uiso 1 1 calc R U . . .
N5 N 0.5293(9) 0.5209(5) 0.1799(3) 0.0296(9) Uani 1 1 d . . . . .
H5 H 0.689161 0.518165 0.164506 0.036 Uiso 1 1 calc R U . . .
N6 N 0.3170(10) 0.1082(5) 0.2062(3) 0.0359(10) Uani 1 1 d . . . . .
H6A H 0.130638 0.067185 0.196300 0.043 Uiso 1 1 calc R U . . .
H6B H 0.373387 0.156395 0.266605 0.043 Uiso 1 1 calc R U . . .
H6C H 0.392857 0.028087 0.194649 0.043 Uiso 1 1 calc R U . . .
C9 C 0.7458(13) 0.7318(8) 0.4808(4) 0.0464(14) Uani 1 1 d . . . . .
C10 C 0.7571(12) 0.7223(9) 0.3738(4) 0.0466(14) Uani 1 1 d . . . . .
H10A H 0.902806 0.817083 0.362831 0.056 Uiso 1 1 calc R U . . .
H10B H 0.809403 0.626361 0.351691 0.056 Uiso 1 1 calc R U . . .
C11 C 0.4847(10) 0.7147(6) 0.3152(4) 0.0329(11) Uani 1 1 d . . . . .
H11A H 0.446628 0.817748 0.329876 0.039 Uiso 1 1 calc R U . . .
H11B H 0.333233 0.630041 0.332880 0.039 Uiso 1 1 calc R U . . .
C12 C 0.4898(10) 0.6795(5) 0.2078(3) 0.0286(10) Uani 1 1 d . . . . .
H12 H 0.310485 0.680334 0.173818 0.034 Uiso 1 1 calc R U . . .
C13 C 0.7283(10) 0.8101(6) 0.1764(4) 0.0319(10) Uani 1 1 d . . . . .
C14 C 0.3292(10) 0.3806(5) 0.1773(3) 0.0273(9) Uani 1 1 d . . . . .
C15 C 0.4074(11) 0.2300(6) 0.1411(4) 0.0354(11) Uani 1 1 d . . . . .
H15 H 0.611060 0.258225 0.141572 0.043 Uiso 1 1 calc R U . . .
C16 C 0.257(2) 0.1553(9) 0.0407(5) 0.063(2) Uani 1 1 d . . . . .
H16A H 0.303417 0.234677 -0.001570 0.095 Uiso 1 1 calc R U . . .
H16B H 0.057538 0.121608 0.041414 0.095 Uiso 1 1 calc R U . . .
H16C H 0.314189 0.062396 0.018760 0.095 Uiso 1 1 calc R U . . .

loop_
_atom_site_aniso_label
_atom_site_aniso_U_11
_atom_site_aniso_U_22
_atom_site_aniso_U_33
_atom_site_aniso_U_23
_atom_site_aniso_U_13
_atom_site_aniso_U_12
O1 0.041(2) 0.121(4) 0.038(2) 0.004(2) 0.0076(17) 0.038(3)
O2 0.044(2) 0.0213(17) 0.067(3) 0.0073(16) 0.0072(19) 0.0059(15)
O3 0.0291(19) 0.0301(19) 0.091(3) 0.0154(19) -0.002(2) 0.0104(15)
O4 0.035(2) 0.0281(16) 0.048(2) 0.0033(14) 0.0010(15) 0.0139(14)
N1 0.040(3) 0.109(5) 0.034(3) 0.010(3) 0.008(2) 0.033(3)
N2 0.031(2) 0.0201(19) 0.045(2) 0.0018(16) 0.0005(18) 0.0085(16)
N3 0.036(2) 0.026(2) 0.042(2) 0.0066(17) 0.0072(18) 0.0036(16)
C1 0.027(3) 0.058(3) 0.048(3) 0.002(3) 0.009(2) 0.016(2)
C2 0.032(3) 0.075(4) 0.049(3) 0.011(3) 0.005(2) 0.027(3)
C3 0.025(2) 0.028(2) 0.039(2) 0.0047(18) 0.0013(19) 0.0080(18)
C4 0.025(2) 0.020(2) 0.042(3) 0.0054(18) 0.0066(18) 0.0042(18)
C5 0.036(3) 0.026(2) 0.041(3) 0.0100(18) 0.010(2) 0.012(2)
C6 0.023(2) 0.0169(19) 0.033(2) 0.0019(15) 0.0050(17) 0.0057(16)
C7 0.030(2) 0.016(2) 0.045(3) 0.0019(18) 0.000(2) 0.0063(18)
C8 0.077(5) 0.042(3) 0.033(3) -0.007(2) -0.005(3) 0.004(3)
O5 0.039(2) 0.134(5) 0.042(2) 0.000(3) 0.0087(19) 0.036(3)
O6 0.048(2) 0.0199(17) 0.073(3) 0.0112(17) 0.015(2) 0.0100(15)
O7 0.042(2) 0.032(2) 0.085(3) 0.0147(19) 0.029(2) 0.0116(17)
O8 0.0291(19) 0.0298(18) 0.051(2) 0.0046(14) 0.0096(15) 0.0052(14)
N4 0.047(4) 0.167(8) 0.038(3) 0.012(4) 0.005(2) 0.048(4)
N5 0.0269(19) 0.0214(18) 0.040(2) 0.0008(15) 0.0106(16) 0.0062(15)
N6 0.039(2) 0.0187(19) 0.049(2) 0.0029(16) 0.0063(19) 0.0078(16)
C9 0.037(3) 0.075(4) 0.031(3) 0.008(2) 0.006(2) 0.022(3)
C10 0.031(3) 0.077(4) 0.035(3) 0.007(3) 0.009(2) 0.021(3)
C11 0.030(3) 0.033(2) 0.038(3) 0.005(2) 0.005(2) 0.011(2)
C12 0.029(2) 0.019(2) 0.037(2) 0.0043(17) 0.0033(18) 0.0058(17)
C13 0.026(2) 0.026(2) 0.043(3) 0.0088(19) 0.0039(19) 0.0071(18)
C14 0.027(2) 0.020(2) 0.033(2) 0.0024(16) 0.0031(18) 0.0063(17)
C15 0.036(3) 0.025(2) 0.045(3) 0.003(2) 0.011(2) 0.009(2)
C16 0.099(6) 0.044(3) 0.045(3) -0.005(3) 0.006(3) 0.025(4)

loop_
_atom_type_symbol
_atom_type_description
_atom_type_scat_dispersion_real
_atom_type_scat_dispersion_imag
_atom_type_scat_source
C C 0.0033 0.0016 'International Tables Vol C Tables 4.2.6.8 and 6.1.1.4'
H H 0.0000 0.0000 'International Tables Vol C Tables 4.2.6.8 and 6.1.1.4'
N N 0.0061 0.0033 'International Tables Vol C Tables 4.2.6.8 and 6.1.1.4'
O O 0.0106 0.0060 'International Tables Vol C Tables 4.2.6.8 and 6.1.1.4'

loop_
_geom_angle_atom_site_label_1
_geom_angle_atom_site_label_2
_geom_angle_atom_site_label_3
_geom_angle
_geom_angle_site_symmetry_1
_geom_angle_site_symmetry_3
_geom_angle_publ_flag
H1A N1 H1B 120.0 . . ?
C1 N1 H1A 120.0 . . ?
C1 N1 H1B 120.0 . . ?
C4 N2 H2 115(4) . . ?
C6 N2 H2 122(4) . . ?
C6 N2 C4 122.6(4) . . ?
H3A N3 H3B 109.5 . . ?
H3A N3 H3C 109.5 . . ?
H3B N3 H3C 109.5 . . ?
C7 N3 H3A 109.5 . . ?
C7 N3 H3B 109.5 . . ?
C7 N3 H3C 109.5 . . ?
O1 C1 N1 123.0(6) . . ?
O1 C1 C2 117.3(5) . . ?
N1 C1 C2 119.7(5) . . ?
C1 C2 H2A 107.5 . . ?
C1 C2 H2B 107.5 . . ?
H2A C2 H2B 107.0 . . ?
C3 C2 C1 119.2(5) . . ?
C3 C2 H2A 107.5 . . ?
C3 C2 H2B 107.5 . . ?
C2 C3 H3D 109.1 . . ?
C2 C3 H3E 109.1 . . ?
C2 C3 C4 112.5(4) . . ?
H3D C3 H3E 107.8 . . ?
C4 C3 H3D 109.1 . . ?
C4 C3 H3E 109.1 . . ?
N2 C4 C3 111.7(4) . . ?
N2 C4 H4 108.5 . . ?
N2 C4 C5 108.5(4) . . ?
C3 C4 H4 108.5 . . ?
C3 C4 C5 110.8(4) . . ?
C5 C4 H4 108.5 . . ?
O2 C5 C4 116.3(5) . . ?
O3 C5 O2 125.5(5) . . ?
O3 C5 C4 118.0(4) . . ?
O4 C6 N2 124.6(4) . . ?
O4 C6 C7 121.0(4) . . ?
N2 C6 C7 114.4(4) . . ?
N3 C7 C6 106.8(4) . . ?
N3 C7 H7 110.0 . . ?
N3 C7 C8 108.5(4) . . ?
C6 C7 H7 110.0 . . ?
C8 C7 C6 111.6(5) . . ?
C8 C7 H7 110.0 . . ?
C7 C8 H8A 109.5 . . ?
C7 C8 H8B 109.5 . . ?
C7 C8 H8C 109.5 . . ?
H8A C8 H8B 109.5 . . ?
H8A C8 H8C 109.5 . . ?
H8B C8 H8C 109.5 . . ?
H4A N4 H4B 120.0 . . ?
C9 N4 H4A 120.0 . . ?
C9 N4 H4B 120.0 . . ?
C12 N5 H5 118.5 . . ?
C14 N5 H5 118.5 . . ?
C14 N5 C12 122.9(4) . . ?
H6A N6 H6B 109.5 . . ?
H6A N6 H6C 109.5 . . ?
H6B N6 H6C 109.5 . . ?
C15 N6 H6A 109.5 . . ?
C15 N6 H6B 109.5 . . ?
C15 N6 H6C 109.5 . . ?
O5 C9 N4 123.0(6) . . ?
O5 C9 C10 123.2(5) . . ?
N4 C9 C10 113.8(5) . . ?
C9 C10 H10A 108.7 . . ?
C9 C10 H10B 108.7 . . ?
H10A C10 H10B 107.6 . . ?
C11 C10 C9 114.1(5) . . ?
C11 C10 H10A 108.7 . . ?
C11 C10 H10B 108.7 . . ?
C10 C11 H11A 109.1 . . ?
C10 C11 H11B 109.1 . . ?
C10 C11 C12 112.6(4) . . ?
H11A C11 H11B 107.8 . . ?
C12 C11 H11A 109.1 . . ?
C12 C11 H11B 109.1 . . ?
N5 C12 C11 111.9(4) . . ?
N5 C12 H12 108.7 . . ?
N5 C12 C13 107.9(4) . . ?
C11 C12 H12 108.7 . . ?
C11 C12 C13 111.0(4) . . ?
C13 C12 H12 108.7 . . ?
O6 C13 C12 116.1(5) . . ?
O7 C13 O6 124.9(5) . . ?
O7 C13 C12 118.9(4) . . ?
O8 C14 N5 124.0(4) . . ?
O8 C14 C15 121.4(4) . . ?
N5 C14 C15 114.6(4) . . ?
N6 C15 C14 107.7(4) . . ?
N6 C15 H15 109.9 . . ?
N6 C15 C16 108.3(5) . . ?
C14 C15 H15 109.9 . . ?
C14 C15 C16 111.2(5) . . ?
C16 C15 H15 109.9 . . ?
C15 C16 H16A 109.5 . . ?
C15 C16 H16B 109.5 . . ?
C15 C16 H16C 109.5 . . ?
H16A C16 H16B 109.5 . . ?
H16A C16 H16C 109.5 . . ?
H16B C16 H16C 109.5 . . ?

loop_
_geom_bond_atom_site_label_1
_geom_bond_atom_site_label_2
_geom_bond_distance
_geom_bond_site_symmetry_2
_geom_bond_publ_flag
O1 C1 1.230(8) . ?
O2 C5 1.252(6) . ?
O3 C5 1.243(7) . ?
O4 C6 1.212(6) . ?
N1 H1A 0.8600 . ?
N1 H1B 0.8600 . ?
N1 C1 1.304(8) . ?
N2 H2 0.902(14) . ?
N2 C4 1.460(6) . ?
N2 C6 1.333(6) . ?
N3 H3A 0.8900 . ?
N3 H3B 0.8900 . ?
N3 H3C 0.8900 . ?
N3 C7 1.498(7) . ?
C1 C2 1.514(8) . ?
C2 H2A 0.9700 . ?
C2 H2B 0.9700 . ?
C2 C3 1.511(8) . ?
C3 H3D 0.9700 . ?
C3 H3E 0.9700 . ?
C3 C4 1.524(7) . ?
C4 H4 0.9800 . ?
C4 C5 1.539(7) . ?
C6 C7 1.533(6) . ?
C7 H7 0.9800 . ?
C7 C8 1.504(8) . ?
C8 H8A 0.9600 . ?
C8 H8B 0.9600 . ?
C8 H8C 0.9600 . ?
O5 C9 1.220(8) . ?
O6 C13 1.271(6) . ?
O7 C13 1.243(7) . ?
O8 C14 1.222(6) . ?
N4 H4A 0.8600 . ?
N4 H4B 0.8600 . ?
N4 C9 1.303(9) . ?
N5 H5 0.8600 . ?
N5 C12 1.459(6) . ?
N5 C14 1.329(6) . ?
N6 H6A 0.8900 . ?
N6 H6B 0.8900 . ?
N6 H6C 0.8900 . ?
N6 C15 1.489(7) . ?
C9 C10 1.524(7) . ?
C10 H10A 0.9700 . ?
C10 H10B 0.9700 . ?
C10 C11 1.508(7) . ?
C11 H11A 0.9700 . ?
C11 H11B 0.9700 . ?
C11 C12 1.528(7) . ?
C12 H12 0.9800 . ?
C12 C13 1.537(7) . ?
C14 C15 1.517(7) . ?
C15 H15 0.9800 . ?
C15 C16 1.522(8) . ?
C16 H16A 0.9600 . ?
C16 H16B 0.9600 . ?
C16 H16C 0.9600 . ?

loop_
_geom_torsion_atom_site_label_1
_geom_torsion_atom_site_label_2
_geom_torsion_atom_site_label_3
_geom_torsion_atom_site_label_4
_geom_torsion
_geom_torsion_site_symmetry_1
_geom_torsion_site_symmetry_2
_geom_torsion_site_symmetry_3
_geom_torsion_site_symmetry_4
_geom_torsion_publ_flag
O1 C1 C2 C3 -177.8(6) . . . . ?
O4 C6 C7 N3 -47.8(6) . . . . ?
O4 C6 C7 C8 70.6(6) . . . . ?
N1 C1 C2 C3 1.5(10) . . . . ?
N2 C4 C5 O2 176.4(4) . . . . ?
N2 C4 C5 O3 -6.6(7) . . . . ?
N2 C6 C7 N3 132.7(5) . . . . ?
N2 C6 C7 C8 -108.9(6) . . . . ?
C1 C2 C3 C4 -172.0(5) . . . . ?
C2 C3 C4 N2 63.5(6) . . . . ?
C2 C3 C4 C5 -57.7(6) . . . . ?
C3 C4 C5 O2 -60.5(6) . . . . ?
C3 C4 C5 O3 116.5(5) . . . . ?
C4 N2 C6 O4 0.1(8) . . . . ?
C4 N2 C6 C7 179.5(4) . . . . ?
C6 N2 C4 C3 71.1(6) . . . . ?
C6 N2 C4 C5 -166.4(4) . . . . ?
O5 C9 C10 C11 -5.4(10) . . . . ?
O8 C14 C15 N6 -45.9(6) . . . . ?
O8 C14 C15 C16 72.7(7) . . . . ?
N4 C9 C10 C11 174.3(7) . . . . ?
N5 C12 C13 O6 178.6(4) . . . . ?
N5 C12 C13 O7 -3.9(6) . . . . ?
N5 C14 C15 N6 134.9(4) . . . . ?
N5 C14 C15 C16 -106.6(6) . . . . ?
C9 C10 C11 C12 -171.4(5) . . . . ?
C10 C11 C12 N5 62.2(6) . . . . ?
C10 C11 C12 C13 -58.4(6) . . . . ?
C11 C12 C13 O6 -58.5(6) . . . . ?
C11 C12 C13 O7 119.0(5) . . . . ?
C12 N5 C14 O8 -2.5(7) . . . . ?
C12 N5 C14 C15 176.7(4) . . . . ?
C14 N5 C12 C11 72.9(6) . . . . ?
C14 N5 C12 C13 -164.7(4) . . . . ?

loop_
_smtbx_masks_void_nr
_smtbx_masks_void_average_x
_smtbx_masks_void_average_y
_smtbx_masks_void_average_z
_smtbx_masks_void_volume
_smtbx_masks_void_count_electrons
_smtbx_masks_void_content
1 -0.639 0.508 0.961 66.8 15.2 ?
